data_4101498
loop_
_publ_author_name
'Wan, Xiaobing'
'Ma, Zhongxun'
'Li, Bijie'
'Zhang, Keya'
'Cao, Shaokui'
'Zhang, Shiwei'
'Shi, Zhangjie'

_publ_section_title
;
 Highly selective C-H functionalization/halogenation of acetanilide.
;
_journal_issue 23
_journal_name_full 'Journal of the American Chemical Society'
_journal_page_first 7416
_journal_page_last 7417
_journal_paper_doi 10.1021/ja060232j
_journal_volume 128
_journal_year 2006
_chemical_formula_sum 'C9 H9 Cl N O2'
_chemical_formula_weight 198.62
_chemical_name_systematic
; 
 ? 
;
_space_group_IT_number 14
_symmetry_cell_setting monoclinic
_symmetry_space_group_name_Hall '-P 2ybc'
_symmetry_space_group_name_H-M 'P 1 21/c 1'
_atom_sites_solution_hydrogens geom
_atom_sites_solution_primary direct
_atom_sites_solution_secondary difmap
_audit_creation_method SHELXL-97
_cell_angle_alpha 90.00
_cell_angle_beta 105.34(3)
_cell_angle_gamma 90.00
_cell_formula_units_Z 4
_cell_length_a 9.3602(19)
_cell_length_b 12.290(3)
_cell_length_c 8.5900(17)
_cell_measurement_reflns_used 4131
_cell_measurement_temperature 293(2)
_cell_measurement_theta_max 26.49
_cell_measurement_theta_min 2.26
_cell_volume 953.0(3)
_computing_cell_refinement Rapid-AUTO
_computing_data_collection 'Rapid-AUTO (Rigaku,2000)'
_computing_data_reduction 'CrystalStructure (Rigaku/MSC,2000)'
_computing_molecular_graphics 'Siemens SHELXTL V4.2,(Sheldrick,1990)'
_computing_publication_material SHELXL-97,(Sheldrick,1997)
_computing_structure_refinement SHELXL-97,(Sheldrick,1997)
_computing_structure_solution SHELXS-97,(Sheldrick,1997)
_diffrn_ambient_temperature 293(2)
_diffrn_detector_area_resol_mean 10.00
_diffrn_measured_fraction_theta_full 0.929
_diffrn_measured_fraction_theta_max 0.929
_diffrn_measurement_device_type 'Rigaku RAXIS RAPID IP'
_diffrn_measurement_method \W
_diffrn_radiation_monochromator graphite
_diffrn_radiation_source 'fine-focus sealed tube'
_diffrn_radiation_type MoK\a
_diffrn_radiation_wavelength 0.71073
_diffrn_reflns_av_R_equivalents 0.0603
_diffrn_reflns_av_sigmaI/netI 0.0546
_diffrn_reflns_limit_h_max 11
_diffrn_reflns_limit_h_min -11
_diffrn_reflns_limit_k_max 15
_diffrn_reflns_limit_k_min -15
_diffrn_reflns_limit_l_max 10
_diffrn_reflns_limit_l_min -10
_diffrn_reflns_number 4131
_diffrn_reflns_theta_full 26.49
_diffrn_reflns_theta_max 26.49
_diffrn_reflns_theta_min 2.26
_diffrn_standards_decay_% 0
_diffrn_standards_interval_count 0
_diffrn_standards_interval_time 0
_diffrn_standards_number 0
_exptl_absorpt_coefficient_mu 0.366
_exptl_absorpt_correction_T_max 0.947
_exptl_absorpt_correction_T_min 0.833
_exptl_absorpt_correction_type empirical
_exptl_absorpt_process_details
; 
                                  HIGASHI, T. (1995). Abscor-Empirical
                                  Absorption Correction based on Fourier
                                  Series Approximation.
                                  Rigaku Corporation,Tokyo,Japan.
;
_exptl_crystal_colour colourless
_exptl_crystal_density_diffrn 1.384
_exptl_crystal_density_method 'not measured'
_exptl_crystal_description block
_exptl_crystal_F_000 412
_exptl_crystal_size_max 0.50
_exptl_crystal_size_mid 0.15
_exptl_crystal_size_min 0.15
_refine_diff_density_max 0.263
_refine_diff_density_min -0.280
_refine_diff_density_rms 0.060
_refine_ls_extinction_coef 0.019(4)
_refine_ls_extinction_expression Fc^*^=kFc[1+0.001xFc^2^\l^3^/sin(2\q)]^-1/4^
_refine_ls_extinction_method SHELXL
_refine_ls_goodness_of_fit_ref 1.004
_refine_ls_hydrogen_treatment mixed
_refine_ls_matrix_type full
_refine_ls_number_parameters 123
_refine_ls_number_reflns 1840
_refine_ls_number_restraints 0
_refine_ls_restrained_S_all 1.004
_refine_ls_R_factor_all 0.0977
_refine_ls_R_factor_gt 0.0551
_refine_ls_shift/su_max 0.000
_refine_ls_shift/su_mean 0.000
_refine_ls_structure_factor_coef Fsqd
_refine_ls_weighting_details 'calc w=1/[\s^2^(Fo^2^)+(0.0780P)^2^+0.0000P] where P=(Fo^2^+2Fc^2^)/3'
_refine_ls_weighting_scheme calc
_refine_ls_wR_factor_gt 0.1391
_refine_ls_wR_factor_ref 0.1548
_reflns_number_gt 984
_reflns_number_total 1840
_reflns_threshold_expression >2sigma(I)
_cod_data_source_file ja060232jsi20060506_062557.cif
_cod_data_source_block a
_cod_original_sg_symbol_H-M P2(1)/c
_cod_database_code 4101498

loop_
_symmetry_equiv_pos_as_xyz
'x, y, z'
'-x, y+1/2, -z+1/2'
'-x, -y, -z'
'x, -y-1/2, z-1/2'

loop_
_atom_site_label
_atom_site_type_symbol
_atom_site_fract_x
_atom_site_fract_y
_atom_site_fract_z
_atom_site_U_iso_or_equiv
_atom_site_adp_type
_atom_site_occupancy
_atom_site_symmetry_multiplicity
_atom_site_calc_flag
_atom_site_refinement_flags
Cl1 Cl 0.84359(10) 0.97888(7) 0.10327(11) 0.0645(4) Uani 1 1 d .
O1 O 0.8111(3) 1.34763(16) 0.2310(2) 0.0592(7) Uani 1 1 d .
O2 O 0.3382(3) 1.19953(18) 0.2469(3) 0.0718(8) Uani 1 1 d .
N1 N 0.7633(3) 1.2137(2) 0.0458(3) 0.0466(7) Uani 1 1 d .
HN1 H 0.778(4) 1.186(2) -0.032(3) 0.045(9) Uiso 1 1 d .
C1 C 0.6908(3) 1.0416(2) 0.1440(3) 0.0436(8) Uani 1 1 d .
C2 C 0.6681(3) 1.1523(2) 0.1140(3) 0.0421(7) Uani 1 1 d .
C3 C 0.5464(4) 1.2003(2) 0.1498(3) 0.0481(8) Uani 1 1 d .
H3 H 0.5273 1.2737 0.1271 0.058 Uiso 1 1 calc R
C4 C 0.4534(4) 1.1417(2) 0.2182(4) 0.0517(8) Uani 1 1 d .
C5 C 0.4781(4) 1.0318(3) 0.2475(4) 0.0547(9) Uani 1 1 d .
H5 H 0.4152 0.9915 0.2930 0.066 Uiso 1 1 calc R
C6 C 0.5958(4) 0.9822(3) 0.2093(4) 0.0561(9) Uani 1 1 d .
H6 H 0.6116 0.9081 0.2276 0.067 Uiso 1 1 calc R
C7 C 0.8308(3) 1.3067(2) 0.1083(3) 0.0429(7) Uani 1 1 d .
C8 C 0.9307(4) 1.3557(2) 0.0168(4) 0.0634(10) Uani 1 1 d .
H8A H 0.9302 1.3111 -0.0750 0.095 Uiso 1 1 calc R
H8B H 1.0296 1.3601 0.0858 0.095 Uiso 1 1 calc R
H8C H 0.8962 1.4274 -0.0189 0.095 Uiso 1 1 calc R
C9 C 0.2387(5) 1.1455(3) 0.3202(5) 0.0856(13) Uani 1 1 d .
H9A H 0.1640 1.1957 0.3330 0.128 Uiso 1 1 calc R
H9B H 0.2921 1.1184 0.4241 0.128 Uiso 1 1 calc R
H9C H 0.1926 1.0860 0.2532 0.128 Uiso 1 1 calc R

loop_
_atom_site_aniso_label
_atom_site_aniso_U_11
_atom_site_aniso_U_22
_atom_site_aniso_U_33
_atom_site_aniso_U_23
_atom_site_aniso_U_13
_atom_site_aniso_U_12
Cl1 0.0508(6) 0.0656(6) 0.0766(7) 0.0040(4) 0.0164(5) 0.0140(4)
O1 0.0729(17) 0.0615(14) 0.0512(12) -0.0114(11) 0.0303(12) -0.0193(12)
O2 0.0645(17) 0.0642(14) 0.1053(19) -0.0113(14) 0.0552(16) -0.0080(12)
N1 0.0506(17) 0.0529(16) 0.0429(14) -0.0058(13) 0.0241(13) -0.0097(13)
C1 0.0383(18) 0.0498(18) 0.0411(15) -0.0025(13) 0.0081(14) -0.0021(13)
C2 0.0457(19) 0.0424(16) 0.0386(14) -0.0046(13) 0.0117(13) -0.0088(13)
C3 0.0500(19) 0.0430(17) 0.0570(18) -0.0026(14) 0.0243(16) -0.0069(14)
C4 0.049(2) 0.0526(18) 0.0599(18) -0.0099(16) 0.0249(16) -0.0129(15)
C5 0.049(2) 0.059(2) 0.0603(19) 0.0028(16) 0.0230(17) -0.0173(16)
C6 0.059(2) 0.0475(17) 0.0575(19) 0.0088(16) 0.0082(17) -0.0045(16)
C7 0.0391(18) 0.0502(17) 0.0409(15) 0.0062(14) 0.0136(14) -0.0049(14)
C8 0.062(2) 0.077(2) 0.0543(18) -0.0001(17) 0.0197(17) -0.0294(19)
C9 0.070(3) 0.102(3) 0.104(3) -0.012(3) 0.058(3) -0.019(2)

loop_
_atom_type_symbol
_atom_type_description
_atom_type_scat_dispersion_real
_atom_type_scat_dispersion_imag
_atom_type_scat_source
C C 0.0033 0.0016 'International Tables Vol C Tables 4.2.6.8 and 6.1.1.4'
H H 0.0000 0.0000 'International Tables Vol C Tables 4.2.6.8 and 6.1.1.4'
N N 0.0061 0.0033 'International Tables Vol C Tables 4.2.6.8 and 6.1.1.4'
O O 0.0106 0.0060 'International Tables Vol C Tables 4.2.6.8 and 6.1.1.4'
Cl Cl 0.1484 0.1585 'International Tables Vol C Tables 4.2.6.8 and 6.1.1.4'

loop_
_geom_angle_atom_site_label_1
_geom_angle_atom_site_label_2
_geom_angle_atom_site_label_3
_geom_angle
C4 O2 C9 118.6(3)
C7 N1 C2 124.8(3)
C7 N1 HN1 122(2)
C2 N1 HN1 113(2)
C6 C1 C2 120.6(3)
C6 C1 Cl1 120.0(2)
C2 C1 Cl1 119.3(2)
C3 C2 C1 118.0(3)
C3 C2 N1 120.7(3)
C1 C2 N1 121.3(3)
C4 C3 C2 121.4(3)
C4 C3 H3 119.3
C2 C3 H3 119.3
O2 C4 C3 115.0(3)
O2 C4 C5 125.3(3)
C3 C4 C5 119.7(3)
C6 C5 C4 119.7(3)
C6 C5 H5 120.1
C4 C5 H5 120.1
C5 C6 C1 120.5(3)
C5 C6 H6 119.7
C1 C6 H6 119.7
O1 C7 N1 122.0(3)
O1 C7 C8 122.9(3)
N1 C7 C8 115.1(3)
C7 C8 H8A 109.5
C7 C8 H8B 109.5
H8A C8 H8B 109.5
C7 C8 H8C 109.5
H8A C8 H8C 109.5
H8B C8 H8C 109.5
O2 C9 H9A 109.5
O2 C9 H9B 109.5
H9A C9 H9B 109.5
O2 C9 H9C 109.5
H9A C9 H9C 109.5
H9B C9 H9C 109.5

loop_
_geom_bond_atom_site_label_1
_geom_bond_atom_site_label_2
_geom_bond_distance
Cl1 C1 1.739(3)
O1 C7 1.224(3)
O2 C4 1.367(4)
O2 C9 1.420(4)
N1 C7 1.347(4)
N1 C2 1.408(4)
N1 HN1 0.79(3)
C1 C6 1.378(5)
C1 C2 1.391(4)
C2 C3 1.388(4)
C3 C4 1.376(4)
C3 H3 0.9300
C4 C5 1.383(4)
C5 C6 1.373(5)
C5 H5 0.9300
C6 H6 0.9300
C7 C8 1.498(4)
C8 H8A 0.9600
C8 H8B 0.9600
C8 H8C 0.9600
C9 H9A 0.9600
C9 H9B 0.9600
C9 H9C 0.9600

loop_
_geom_hbond_atom_site_label_D
_geom_hbond_atom_site_label_H
_geom_hbond_atom_site_label_A
_geom_hbond_distance_DH
_geom_hbond_distance_HA
_geom_hbond_distance_DA
_geom_hbond_angle_DHA
_geom_hbond_site_symmetry_A
N1 HN1 O1 0.79(3) 2.18(3) 2.954(3) 165(3) 4_585

loop_
_geom_torsion_atom_site_label_1
_geom_torsion_atom_site_label_2
_geom_torsion_atom_site_label_3
_geom_torsion_atom_site_label_4
_geom_torsion
C6 C1 C2 C3 -0.8(4)
Cl1 C1 C2 C3 -179.1(2)
C6 C1 C2 N1 -179.3(3)
Cl1 C1 C2 N1 2.4(4)
C7 N1 C2 C3 54.0(4)
C7 N1 C2 C1 -127.5(3)
C1 C2 C3 C4 2.2(4)
N1 C2 C3 C4 -179.2(3)
C9 O2 C4 C3 -178.8(3)
C9 O2 C4 C5 3.5(5)
C2 C3 C4 O2 180.0(3)
C2 C3 C4 C5 -2.1(5)
O2 C4 C5 C6 178.2(3)
C3 C4 C5 C6 0.5(5)
C4 C5 C6 C1 0.9(5)
C2 C1 C6 C5 -0.8(5)
Cl1 C1 C6 C5 177.6(2)
C2 N1 C7 O1 -1.8(5)
C2 N1 C7 C8 178.2(3)

loop_
_cod_related_entry_id
_cod_related_entry_database
_cod_related_entry_code
1 ChemSpider 13945522
